data_4308749
loop_
_publ_author_name
'Qin-De Liu'
'Wen-Li Jia'
'Suning Wang'

_publ_section_title
;
Blue Luminescent 2-(2'-Pyridyl)benzimidazole Derivative Ligands and Their
Orange Luminescent Mononuclear and Polynuclear Organoplatinum(II) Complexes
;
_journal_name_full 'Inorganic Chemistry'
_journal_page_first 1332
_journal_page_last 1343
_journal_paper_doi 10.1021/ic0487530
_journal_volume 44
_journal_year 2005
_chemical_formula_sum 'C38 H26 Cl6 N6'
_chemical_formula_weight 779.35
_chemical_name_common bmbp
_chemical_name_systematic
; 
 ? 
;
_space_group_IT_number 14
_symmetry_cell_setting monoclinic
_symmetry_space_group_name_Hall '-P 2ybc'
_symmetry_space_group_name_H-M 'P 1 21/c 1'
_atom_sites_solution_hydrogens geom
_atom_sites_solution_primary direct
_atom_sites_solution_secondary difmap
_audit_creation_method SHELXL-97
_cell_angle_alpha 90.00
_cell_angle_beta 96.325(12)
_cell_angle_gamma 90.00
_cell_formula_units_Z 2
_cell_length_a 6.158(3)
_cell_length_b 32.742(18)
_cell_length_c 9.152(5)
_cell_measurement_temperature 293(2)
_cell_volume 1834.0(17)
_computing_cell_refinement 'Bruker SMART'
_computing_data_collection 'Bruker SMART'
_computing_data_reduction 'Bruker SHELXTL'
_computing_molecular_graphics 'Bruker SHELXTL'
_computing_publication_material 'Bruker SHELXTL'
_computing_structure_refinement 'SHELXL-97 (Sheldrick, 1997)'
_computing_structure_solution 'SHELXS-97 (Sheldrick, 1990)'
_diffrn_ambient_temperature 293(2)
_diffrn_measured_fraction_theta_full 0.916
_diffrn_measured_fraction_theta_max 0.916
_diffrn_measurement_device_type 'CCD area detector'
_diffrn_measurement_method 'phi and omega scans'
_diffrn_radiation_monochromator graphite
_diffrn_radiation_source 'fine-focus sealed tube'
_diffrn_radiation_type MoK\a
_diffrn_radiation_wavelength 0.71073
_diffrn_reflns_av_R_equivalents 0.0664
_diffrn_reflns_av_sigmaI/netI 0.1818
_diffrn_reflns_limit_h_max 8
_diffrn_reflns_limit_h_min -8
_diffrn_reflns_limit_k_max 40
_diffrn_reflns_limit_k_min -43
_diffrn_reflns_limit_l_max 11
_diffrn_reflns_limit_l_min -11
_diffrn_reflns_number 12318
_diffrn_reflns_theta_full 28.33
_diffrn_reflns_theta_max 28.33
_diffrn_reflns_theta_min 2.32
_exptl_absorpt_coefficient_mu 0.506
_exptl_absorpt_correction_T_max 1.000
_exptl_absorpt_correction_T_min 0.751
_exptl_absorpt_correction_type SADABS
_exptl_crystal_colour colorless
_exptl_crystal_density_diffrn 1.411
_exptl_crystal_density_method 'not measured'
_exptl_crystal_description plate
_exptl_crystal_F_000 796
_exptl_crystal_size_max 0.50
_exptl_crystal_size_mid 0.30
_exptl_crystal_size_min 0.10
_refine_diff_density_max 0.448
_refine_diff_density_min -0.213
_refine_diff_density_rms 0.052
_refine_ls_extinction_method none
_refine_ls_goodness_of_fit_ref 0.793
_refine_ls_hydrogen_treatment mixed
_refine_ls_matrix_type full
_refine_ls_number_parameters 226
_refine_ls_number_reflns 4190
_refine_ls_number_restraints 0
_refine_ls_restrained_S_all 0.793
_refine_ls_R_factor_all 0.2415
_refine_ls_R_factor_gt 0.0719
_refine_ls_shift/su_max 0.000
_refine_ls_shift/su_mean 0.000
_refine_ls_structure_factor_coef Fsqd
_refine_ls_weighting_details 'calc w=1/[\s^2^(Fo^2^)+(0.1022P)^2^+0.0000P] where P=(Fo^2^+2Fc^2^)/3'
_refine_ls_weighting_scheme calc
_refine_ls_wR_factor_gt 0.1544
_refine_ls_wR_factor_ref 0.2097
_reflns_number_gt 1152
_reflns_number_total 4190
_reflns_threshold_expression >2sigma(I)
_cod_data_source_file ic0487530si20040907_045458.cif
_cod_data_source_block bmbp
_cod_depositor_comments
;
The following automatic conversions were performed:
'_symmetry_cell_setting' value 'Monoclinic' changed to 'monoclinic'
according to '/home/saulius/struct/CIF-dictionaries/cif_core.dic'
dictionary named 'cif_core.dic' version 2.4.1 from 2010-06-29.

Automatic conversion script
Id: cif_fix_enum 1527 2010-12-29 10:47:43Z saulius 
;
_cod_database_code 4308749

loop_
_symmetry_equiv_pos_as_xyz
'x, y, z'
'-x, y+1/2, -z+1/2'
'-x, -y, -z'
'x, -y-1/2, z-1/2'

loop_
_atom_site_label
_atom_site_type_symbol
_atom_site_fract_x
_atom_site_fract_y
_atom_site_fract_z
_atom_site_U_iso_or_equiv
_atom_site_adp_type
_atom_site_occupancy
_atom_site_symmetry_multiplicity
_atom_site_calc_flag
_atom_site_refinement_flags
_atom_site_disorder_assembly
_atom_site_disorder_group
N1 N 0.1098(6) 0.58679(10) 0.4469(4) 0.0501(10) Uani 1 1 d . . .
N2 N 0.0684(6) 0.62764(11) 0.6360(4) 0.0558(10) Uani 1 1 d . . .
N3 N -0.2337(7) 0.63527(14) 0.2797(5) 0.0693(12) Uani 1 1 d . . .
C1 C 0.0127(7) 0.51348(13) 0.0656(5) 0.0517(12) Uani 1 1 d . . .
C2 C 0.1779(11) 0.5418(2) 0.0857(6) 0.108(2) Uani 1 1 d . . .
H2A H 0.2744 0.5443 0.0148 0.130 Uiso 1 1 calc R . .
C3 C 0.2047(11) 0.5666(2) 0.2076(6) 0.113(3) Uani 1 1 d . . .
H3A H 0.3174 0.5857 0.2178 0.135 Uiso 1 1 calc R . .
C4 C 0.0654(7) 0.56338(14) 0.3145(5) 0.0545(12) Uani 1 1 d . . .
C5 C -0.0900(7) 0.53389(17) 0.2986(6) 0.0740(17) Uani 1 1 d . . .
H5A H -0.1794 0.5299 0.3729 0.089 Uiso 1 1 calc R . .
C6 C -0.1175(7) 0.51039(16) 0.1781(6) 0.0725(17) Uani 1 1 d . . .
H6A H -0.2294 0.4912 0.1701 0.087 Uiso 1 1 calc R . .
C7 C 0.2831(7) 0.57841(13) 0.5545(5) 0.0465(11) Uani 1 1 d . . .
C8 C 0.4529(8) 0.55137(15) 0.5548(6) 0.0612(13) Uani 1 1 d . . .
H8A H 0.4670 0.5338 0.4765 0.073 Uiso 1 1 calc R . .
C9 C 0.5995(8) 0.55194(18) 0.6774(7) 0.0768(16) Uani 1 1 d . . .
H9A H 0.7210 0.5350 0.6808 0.092 Uiso 1 1 calc R . .
C10 C 0.5763(8) 0.57637(17) 0.7956(7) 0.0747(15) Uani 1 1 d . . .
H10A H 0.6793 0.5754 0.8779 0.090 Uiso 1 1 calc R . .
C11 C 0.3996(8) 0.60260(17) 0.7932(6) 0.0663(14) Uani 1 1 d . . .
H11A H 0.3817 0.6191 0.8738 0.080 Uiso 1 1 calc R . .
C12 C 0.2515(8) 0.60379(14) 0.6700(5) 0.0505(11) Uani 1 1 d . . .
C13 C -0.0150(7) 0.61696(13) 0.5052(5) 0.0466(11) Uani 1 1 d . . .
C14 C -0.2065(8) 0.63582(14) 0.4277(6) 0.0550(12) Uani 1 1 d . . .
C15 C -0.3532(9) 0.65608(16) 0.5094(6) 0.0700(14) Uani 1 1 d . . .
H15A H -0.3293 0.6564 0.6115 0.084 Uiso 1 1 calc R . .
C16 C -0.5279(9) 0.67492(17) 0.4399(8) 0.0780(16) Uani 1 1 d . . .
H16A H -0.6260 0.6886 0.4927 0.094 Uiso 1 1 calc R . .
C17 C -0.5591(9) 0.67359(18) 0.2894(9) 0.0879(19) Uani 1 1 d . . .
H17A H -0.6805 0.6859 0.2382 0.105 Uiso 1 1 calc R . .
C18 C -0.4109(11) 0.65405(18) 0.2170(6) 0.0783(16) Uani 1 1 d . . .
H18A H -0.4347 0.6537 0.1149 0.094 Uiso 1 1 calc R . .
C19 C 0.0470(9) 0.70552(17) 0.8368(6) 0.0832(17) Uani 1 1 d . . .
H19A H 0.0211 0.6896 0.7459 0.100 Uiso 1 1 calc R . .
Cl1 Cl 0.3240(3) 0.71663(6) 0.8650(2) 0.1238(8) Uani 1 1 d . . .
Cl2 Cl -0.0271(3) 0.67532(7) 0.9792(2) 0.1350(8) Uani 1 1 d . . .
Cl3 Cl -0.1087(4) 0.74873(8) 0.8148(4) 0.1818(12) Uani 1 1 d . . .

loop_
_atom_site_aniso_label
_atom_site_aniso_U_11
_atom_site_aniso_U_22
_atom_site_aniso_U_33
_atom_site_aniso_U_23
_atom_site_aniso_U_13
_atom_site_aniso_U_12
N1 0.056(2) 0.052(2) 0.044(2) -0.016(2) 0.011(2) -0.0058(19)
N2 0.064(3) 0.060(3) 0.043(3) -0.004(2) 0.008(2) 0.000(2)
N3 0.078(3) 0.080(3) 0.046(3) -0.005(2) -0.007(2) -0.003(3)
C1 0.063(3) 0.050(3) 0.041(3) -0.003(2) 0.004(2) -0.001(2)
C2 0.165(6) 0.120(5) 0.049(4) -0.046(4) 0.057(4) -0.080(5)
C3 0.181(6) 0.098(5) 0.070(4) -0.033(4) 0.062(4) -0.084(5)
C4 0.067(3) 0.054(3) 0.043(3) -0.010(2) 0.006(2) 0.001(3)
C5 0.054(3) 0.091(4) 0.082(4) -0.042(3) 0.031(3) -0.037(3)
C6 0.057(3) 0.089(4) 0.075(4) -0.046(3) 0.023(3) -0.022(3)
C7 0.049(3) 0.050(3) 0.040(3) -0.002(2) 0.006(2) 0.003(2)
C8 0.071(3) 0.055(3) 0.059(3) -0.008(3) 0.015(3) 0.003(3)
C9 0.061(3) 0.074(4) 0.095(5) 0.010(4) 0.004(4) 0.010(3)
C10 0.065(4) 0.075(4) 0.079(4) 0.010(4) -0.014(3) -0.002(3)
C11 0.073(3) 0.071(4) 0.052(3) 0.000(3) -0.007(3) -0.007(3)
C12 0.055(3) 0.044(3) 0.051(3) -0.006(2) -0.001(3) -0.002(2)
C13 0.054(3) 0.045(3) 0.041(3) -0.002(2) 0.003(2) -0.006(2)
C14 0.061(3) 0.043(3) 0.059(4) 0.000(3) 0.001(3) -0.014(2)
C15 0.069(3) 0.069(3) 0.072(4) 0.002(3) 0.008(3) 0.001(3)
C16 0.064(4) 0.077(4) 0.095(5) 0.018(4) 0.016(3) 0.010(3)
C17 0.069(4) 0.070(4) 0.118(6) 0.024(4) -0.021(4) 0.000(3)
C18 0.101(4) 0.069(4) 0.058(4) -0.003(3) -0.020(4) 0.001(4)
C19 0.090(4) 0.082(4) 0.079(4) -0.021(3) 0.017(3) 0.001(3)
Cl1 0.0934(12) 0.0939(13) 0.184(2) -0.0037(13) 0.0144(12) -0.0128(9)
Cl2 0.1506(16) 0.1550(19) 0.1027(15) 0.0012(13) 0.0283(12) -0.0317(14)
Cl3 0.1428(19) 0.1220(17) 0.278(3) 0.0129(19) 0.0108(19) 0.0488(15)

loop_
_atom_type_symbol
_atom_type_description
_atom_type_scat_dispersion_real
_atom_type_scat_dispersion_imag
_atom_type_scat_source
C C 0.0033 0.0016 'International Tables Vol C Tables 4.2.6.8 and 6.1.1.4'
H H 0.0000 0.0000 'International Tables Vol C Tables 4.2.6.8 and 6.1.1.4'
N N 0.0061 0.0033 'International Tables Vol C Tables 4.2.6.8 and 6.1.1.4'
Cl Cl 0.1484 0.1585 'International Tables Vol C Tables 4.2.6.8 and 6.1.1.4'

loop_
_geom_angle_atom_site_label_1
_geom_angle_atom_site_label_2
_geom_angle_atom_site_label_3
_geom_angle
_geom_angle_site_symmetry_1
_geom_angle_site_symmetry_3
_geom_angle_publ_flag
C13 N1 C7 106.2(4) . . ?
C13 N1 C4 129.8(4) . . ?
C7 N1 C4 123.4(4) . . ?
C13 N2 C12 106.6(4) . . ?
C18 N3 C14 115.7(5) . . ?
C2 C1 C6 115.7(4) . . ?
C2 C1 C1 121.3(5) . 3_565 ?
C6 C1 C1 122.9(5) . 3_565 ?
C1 C2 C3 121.9(5) . . ?
C4 C3 C2 120.2(5) . . ?
C5 C4 C3 117.9(5) . . ?
C5 C4 N1 122.5(4) . . ?
C3 C4 N1 118.9(4) . . ?
C6 C5 C4 121.4(4) . . ?
C5 C6 C1 122.8(5) . . ?
C8 C7 C12 124.2(5) . . ?
C8 C7 N1 130.7(4) . . ?
C12 C7 N1 105.1(4) . . ?
C9 C8 C7 115.4(5) . . ?
C8 C9 C10 122.9(5) . . ?
C9 C10 C11 120.1(5) . . ?
C12 C11 C10 118.8(5) . . ?
C11 C12 C7 118.5(5) . . ?
C11 C12 N2 130.9(5) . . ?
C7 C12 N2 110.5(4) . . ?
N2 C13 N1 111.4(4) . . ?
N2 C13 C14 123.8(4) . . ?
N1 C13 C14 124.7(4) . . ?
N3 C14 C15 121.8(5) . . ?
N3 C14 C13 119.5(5) . . ?
C15 C14 C13 118.7(5) . . ?
C16 C15 C14 119.8(6) . . ?
C15 C16 C17 118.7(5) . . ?
C18 C17 C16 118.8(5) . . ?
N3 C18 C17 125.2(5) . . ?
Cl3 C19 Cl1 111.9(3) . . ?
Cl3 C19 Cl2 111.7(3) . . ?
Cl1 C19 Cl2 110.1(3) . . ?

loop_
_geom_bond_atom_site_label_1
_geom_bond_atom_site_label_2
_geom_bond_distance
_geom_bond_site_symmetry_2
_geom_bond_publ_flag
N1 C13 1.394(5) . ?
N1 C7 1.397(5) . ?
N1 C4 1.434(5) . ?
N2 C13 1.298(5) . ?
N2 C12 1.378(6) . ?
N3 C18 1.327(7) . ?
N3 C14 1.347(6) . ?
C1 C2 1.375(6) . ?
C1 C6 1.377(6) . ?
C1 C1 1.485(9) 3_565 ?
C2 C3 1.375(7) . ?
C3 C4 1.374(6) . ?
C4 C5 1.356(6) . ?
C5 C6 1.340(6) . ?
C7 C8 1.370(6) . ?
C7 C12 1.375(6) . ?
C8 C9 1.361(7) . ?
C9 C10 1.366(7) . ?
C10 C11 1.384(7) . ?
C11 C12 1.371(6) . ?
C13 C14 1.445(6) . ?
C14 C15 1.401(6) . ?
C15 C16 1.338(7) . ?
C16 C17 1.370(8) . ?
C17 C18 1.347(7) . ?
C19 Cl3 1.709(6) . ?
C19 Cl1 1.735(6) . ?
C19 Cl2 1.737(6) . ?
